data_4332350
loop_
_publ_author_name
'Forni\'es, Juan'
'Fortu\~no, Consuelo'
'Ib\'a\~nez, Susana'
'Mart\'in, Antonio'

_publ_section_title
;
 From a Trinuclear Platinum(III) Phosphido Derivative to a Platinum(II)
 Cluster:&#x00A0; Formation of a P&#x2212;C Bond&#x2020;
;
_journal_issue 12
_journal_name_full 'Inorganic Chemistry'
_journal_page_first 4850
_journal_page_last 4858
_journal_paper_doi 10.1021/ic0602695
_journal_volume 45
_journal_year 2006
_chemical_formula_sum 'C73 H42 Cl2 F20 P4 Pt3'
_chemical_formula_weight 2079.12
_chemical_name_systematic
; 
 ? 
;
_space_group_IT_number 14
_symmetry_cell_setting monoclinic
_symmetry_space_group_name_Hall '-P 2ybc'
_symmetry_space_group_name_H-M 'P 1 21/c 1'
_atom_sites_solution_hydrogens geom
_atom_sites_solution_primary direct
_atom_sites_solution_secondary difmap
_audit_creation_method SHELXL-97
_cell_angle_alpha 90.00
_cell_angle_beta 103.835(3)
_cell_angle_gamma 90.00
_cell_formula_units_Z 8
_cell_length_a 20.2217(18)
_cell_length_b 29.667(3)
_cell_length_c 23.584(2)
_cell_measurement_temperature 100(2)
_cell_volume 13738(2)
_computing_cell_refinement 'Bruker SMART'
_computing_data_collection 'Bruker SMART'
_computing_data_reduction 'Bruker SAINT'
_computing_molecular_graphics 'Bruker SHELXTL'
_computing_publication_material 'Bruker SHELXTL'
_computing_structure_refinement 'SHELXL-97 (Sheldrick, 1997)'
_computing_structure_solution 'SHELXS-97 (Sheldrick, 1990)'
_diffrn_ambient_temperature 100(2)
_diffrn_measured_fraction_theta_full 0.995
_diffrn_measured_fraction_theta_max 0.995
_diffrn_measurement_device_type 'CCD area detector'
_diffrn_measurement_method 'phi and omega scans'
_diffrn_radiation_monochromator graphite
_diffrn_radiation_source 'fine-focus sealed tube'
_diffrn_radiation_type MoK\a
_diffrn_radiation_wavelength 0.71073
_diffrn_reflns_av_R_equivalents 0.0555
_diffrn_reflns_av_sigmaI/netI 0.0591
_diffrn_reflns_limit_h_max 24
_diffrn_reflns_limit_h_min -20
_diffrn_reflns_limit_k_max 35
_diffrn_reflns_limit_k_min -34
_diffrn_reflns_limit_l_max 25
_diffrn_reflns_limit_l_min -28
_diffrn_reflns_number 72209
_diffrn_reflns_theta_full 25.03
_diffrn_reflns_theta_max 25.03
_diffrn_reflns_theta_min 1.38
_exptl_absorpt_coefficient_mu 6.365
_exptl_absorpt_correction_T_max 0.3349
_exptl_absorpt_correction_T_min 0.1501
_exptl_absorpt_correction_type none
_exptl_crystal_density_diffrn 2.011
_exptl_crystal_density_method 'not measured'
_exptl_crystal_F_000 7904
_exptl_crystal_size_max 0.48
_exptl_crystal_size_mid 0.35
_exptl_crystal_size_min 0.22
_refine_diff_density_max 1.911
_refine_diff_density_min -1.199
_refine_diff_density_rms 0.133
_refine_ls_extinction_method none
_refine_ls_goodness_of_fit_ref 0.981
_refine_ls_hydrogen_treatment mixed
_refine_ls_matrix_type fullcycle
_refine_ls_number_parameters 1837
_refine_ls_number_reflns 24151
_refine_ls_number_restraints 0
_refine_ls_restrained_S_all 0.981
_refine_ls_R_factor_all 0.0390
_refine_ls_R_factor_gt 0.0291
_refine_ls_shift/su_max 0.007
_refine_ls_shift/su_mean 0.000
_refine_ls_structure_factor_coef Fsqd
_refine_ls_weighting_details 'calc w=1/[\s^2^(Fo^2^)+(0.0070P)^2^+0.0000P] where P=(Fo^2^+2Fc^2^)/3'
_refine_ls_weighting_scheme calc
_refine_ls_wR_factor_gt 0.0495
_refine_ls_wR_factor_ref 0.0509
_reflns_number_gt 19265
_reflns_number_total 24151
_reflns_threshold_expression >2sigma(I)
_cod_data_source_file ic0602695sup1.cif
_cod_data_source_block 5
_cod_depositor_comments
;
The following automatic conversions were performed:

'_symmetry_cell_setting' value 'Monoclinic' changed to 'monoclinic'
according to /home/saulius/struct/CIF-dictionaries/cif_core.dic
dictionary named 'cif_core.dic' version 2.4.2 from 2011-04-26.

Automatic conversion script
Id: cif_fix_values 1891 2012-01-12 08:04:46Z andrius 
;
_cod_original_sg_symbol_H-M P2(1)/c
_cod_database_code 4332350

loop_
_symmetry_equiv_pos_as_xyz
'x, y, z'
'-x, y+1/2, -z+1/2'
'-x, -y, -z'
'x, -y-1/2, z-1/2'

loop_
_atom_site_label
_atom_site_type_symbol
_atom_site_fract_x
_atom_site_fract_y
_atom_site_fract_z
_atom_site_U_iso_or_equiv
_atom_site_adp_type
_atom_site_occupancy
_atom_site_symmetry_multiplicity
_atom_site_calc_flag
_atom_site_refinement_flags
Pt1 Pt -0.208948(9) 0.987382(7) 0.299253(8) 0.01291(5) Uani 1 1 d .
Pt2 Pt -0.178634(9) 1.075177(7) 0.288068(8) 0.01295(5) Uani 1 1 d .
Pt3 Pt -0.152390(10) 1.147898(7) 0.225139(8) 0.01305(5) Uani 1 1 d .
P1 P -0.20993(6) 1.04473(4) 0.36443(5) 0.0143(3) Uani 1 1 d .
P2 P -0.17148(6) 1.02145(4) 0.22226(6) 0.0149(3) Uani 1 1 d .
P3 P -0.17710(6) 1.14950(4) 0.31218(5) 0.0144(3) Uani 1 1 d .
P4 P -0.15360(7) 1.21954(5) 0.19488(6) 0.0152(3) Uani 1 1 d .
F1 F -0.34922(13) 0.94033(9) 0.32208(12) 0.0254(7) Uani 1 1 d .
F2 F -0.36608(15) 0.87972(10) 0.40110(13) 0.0359(8) Uani 1 1 d .
F3 F -0.25691(17) 0.84522(10) 0.47992(12) 0.0400(9) Uani 1 1 d .
F4 F -0.12870(16) 0.87353(11) 0.47793(12) 0.0437(9) Uani 1 1 d .
F5 F -0.11087(14) 0.93782(10) 0.40423(12) 0.0308(8) Uani 1 1 d .
F6 F -0.12323(13) 0.89468(9) 0.28266(11) 0.0233(7) Uani 1 1 d .
F7 F -0.15671(15) 0.82603(9) 0.20770(13) 0.0322(8) Uani 1 1 d .
F8 F -0.27976(15) 0.82319(10) 0.13049(12) 0.0309(8) Uani 1 1 d .
F9 F -0.36961(13) 0.89282(10) 0.12726(11) 0.0256(7) Uani 1 1 d .
F10 F -0.33635(13) 0.96288(9) 0.20075(11) 0.0212(7) Uani 1 1 d .
F11 F -0.02258(13) 1.09938(10) 0.19990(11) 0.0244(7) Uani 1 1 d .
F12 F 0.01015(14) 1.07118(10) 0.10226(13) 0.0351(8) Uani 1 1 d .
F13 F -0.08139(15) 1.07765(10) -0.00281(12) 0.0362(8) Uani 1 1 d .
F14 F -0.20818(14) 1.11208(10) -0.00806(11) 0.0310(8) Uani 1 1 d .
F15 F -0.24088(13) 1.14191(9) 0.08883(11) 0.0204(7) Uani 1 1 d .
F16 F -0.25187(14) 1.24839(10) 0.07251(11) 0.0279(8) Uani 1 1 d .
F17 F -0.22629(15) 1.24465(10) -0.03110(12) 0.0337(8) Uani 1 1 d .
F18 F -0.10310(16) 1.21650(11) -0.04499(12) 0.0393(9) Uani 1 1 d .
F19 F -0.00327(15) 1.19386(11) 0.05073(13) 0.0417(9) Uani 1 1 d .
F20 F -0.02670(13) 1.19963(10) 0.15779(11) 0.0247(7) Uani 1 1 d .
C1 C -0.2300(2) 0.94303(17) 0.3600(2) 0.0163(12) Uani 1 1 d .
C2 C -0.2929(2) 0.92620(17) 0.3618(2) 0.0182(12) Uani 1 1 d .
C3 C -0.3031(3) 0.89427(18) 0.4013(2) 0.0230(13) Uani 1 1 d .
C4 C -0.2483(3) 0.87722(17) 0.4417(2) 0.0275(14) Uani 1 1 d .
C5 C -0.1842(3) 0.89177(19) 0.4411(2) 0.0299(15) Uani 1 1 d .
C6 C -0.1758(3) 0.92453(19) 0.4018(2) 0.0243(13) Uani 1 1 d .
C7 C -0.2288(2) 0.93208(15) 0.2438(2) 0.0114(11) Uani 1 1 d .
C8 C -0.1859(2) 0.89610(17) 0.2433(2) 0.0170(12) Uani 1 1 d .
C9 C -0.2018(3) 0.85995(17) 0.2068(2) 0.0216(13) Uani 1 1 d .
C10 C -0.2643(3) 0.85860(17) 0.1673(2) 0.0206(13) Uani 1 1 d .
C11 C -0.3089(2) 0.89343(18) 0.1666(2) 0.0193(12) Uani 1 1 d .
C12 C -0.2904(2) 0.92869(16) 0.2037(2) 0.0148(12) Uani 1 1 d .
C13 C -0.1328(2) 1.12083(17) 0.1497(2) 0.0164(12) Uani 1 1 d .
C14 C -0.0710(2) 1.10248(17) 0.1483(2) 0.0191(12) Uani 1 1 d .
C15 C -0.0519(3) 1.08858(18) 0.0993(2) 0.0214(13) Uani 1 1 d .
C16 C -0.0991(3) 1.09156(18) 0.0463(2) 0.0230(13) Uani 1 1 d .
C17 C -0.1619(3) 1.10847(17) 0.0437(2) 0.0187(12) Uani 1 1 d .
C18 C -0.1784(2) 1.12253(17) 0.0944(2) 0.0186(12) Uani 1 1 d .
C19 C -0.1395(3) 1.22462(16) 0.1213(2) 0.0161(12) Uani 1 1 d .
C20 C -0.1893(3) 1.23543(17) 0.0701(2) 0.0209(13) Uani 1 1 d .
C21 C -0.1769(3) 1.23301(18) 0.0156(2) 0.0259(14) Uani 1 1 d .
C22 C -0.1142(3) 1.21907(18) 0.0087(2) 0.0267(14) Uani 1 1 d .
C23 C -0.0642(3) 1.20791(18) 0.0572(2) 0.0272(14) Uani 1 1 d .
C24 C -0.0778(3) 1.21092(17) 0.1110(2) 0.0202(13) Uani 1 1 d .
C25 C -0.1511(2) 1.04367(16) 0.4358(2) 0.0140(11) Uani 1 1 d .
C26 C -0.1706(3) 1.02953(18) 0.4850(2) 0.0230(13) Uani 1 1 d .
H26A H -0.2166 1.0212 0.4823 0.028 Uiso 1 1 calc R
C27 C -0.1236(3) 1.02742(19) 0.5384(2) 0.0293(15) Uani 1 1 d .
H27A H -0.1373 1.0174 0.5722 0.035 Uiso 1 1 calc R
C28 C -0.0577(3) 1.03964(18) 0.5425(2) 0.0292(14) Uani 1 1 d .
H28A H -0.0257 1.0384 0.5792 0.035 Uiso 1 1 calc R
C29 C -0.0370(3) 1.05388(18) 0.4934(2) 0.0259(14) Uani 1 1 d .
H29A H 0.0091 1.0622 0.4965 0.031 Uiso 1 1 calc R
C30 C -0.0837(2) 1.05589(17) 0.4398(2) 0.0196(12) Uani 1 1 d .
H30A H -0.0698 1.0656 0.4060 0.024 Uiso 1 1 calc R
C31 C -0.2930(2) 1.05833(17) 0.3739(2) 0.0159(12) Uani 1 1 d .
C32 C -0.3035(3) 1.08818(16) 0.4163(2) 0.0189(12) Uani 1 1 d .
H32A H -0.2656 1.0990 0.4450 0.023 Uiso 1 1 calc R
C33 C -0.3685(3) 1.10227(18) 0.4171(2) 0.0234(13) Uani 1 1 d .
H33A H -0.3750 1.1229 0.4461 0.028 Uiso 1 1 calc R
C34 C -0.4240(3) 1.08628(18) 0.3759(2) 0.0245(14) Uani 1 1 d .
H34A H -0.4686 1.0956 0.3770 0.029 Uiso 1 1 calc R
C35 C -0.4150(3) 1.05687(18) 0.3330(2) 0.0244(13) Uani 1 1 d .
H35A H -0.4533 1.0459 0.3047 0.029 Uiso 1 1 calc R
C36 C -0.3498(2) 1.04334(16) 0.3314(2) 0.0173(12) Uani 1 1 d .
H36A H -0.3436 1.0237 0.3013 0.021 Uiso 1 1 calc R
C37 C -0.0931(2) 0.99477(17) 0.2171(2) 0.0191(12) Uani 1 1 d .
C38 C -0.0527(3) 0.97548(17) 0.2675(2) 0.0225(13) Uani 1 1 d .
H38A H -0.0653 0.9786 0.3037 0.027 Uiso 1 1 calc R
C39 C 0.0055(3) 0.95176(18) 0.2653(3) 0.0307(15) Uani 1 1 d .
H39A H 0.0320 0.9381 0.2997 0.037 Uiso 1 1 calc R
C40 C 0.0251(3) 0.94783(19) 0.2139(3) 0.0337(16) Uani 1 1 d .
H40A H 0.0647 0.9310 0.2125 0.040 Uiso 1 1 calc R
C41 C -0.0127(3) 0.96830(19) 0.1640(3) 0.0346(16) Uani 1 1 d .
H41A H 0.0017 0.9662 0.1286 0.041 Uiso 1 1 calc R
C42 C -0.0718(3) 0.99193(17) 0.1652(2) 0.0272(14) Uani 1 1 d .
H42A H -0.0976 1.0061 0.1308 0.033 Uiso 1 1 calc R
C43 C -0.2312(2) 1.01937(16) 0.1516(2) 0.0141(11) Uani 1 1 d .
C44 C -0.2323(3) 0.98269(18) 0.1134(2) 0.0227(13) Uani 1 1 d .
H44A H -0.2000 0.9590 0.1237 0.027 Uiso 1 1 calc R
C45 C -0.2801(3) 0.98141(19) 0.0614(2) 0.0281(14) Uani 1 1 d .
H45A H -0.2806 0.9571 0.0352 0.034 Uiso 1 1 calc R
C46 C -0.3276(3) 1.0153(2) 0.0472(2) 0.0306(15) Uani 1 1 d .
H46A H -0.3608 1.0140 0.0111 0.037 Uiso 1 1 calc R
C47 C -0.3278(3) 1.05094(19) 0.0841(2) 0.0252(14) Uani 1 1 d .
H47A H -0.3609 1.0741 0.0736 0.030 Uiso 1 1 calc R
C48 C -0.2796(2) 1.05318(18) 0.1368(2) 0.0184(12) Uani 1 1 d .
H48A H -0.2797 1.0777 0.1626 0.022 Uiso 1 1 calc R
C49 C -0.1154(2) 1.16381(17) 0.3795(2) 0.0178(12) Uani 1 1 d .
C50 C -0.1324(3) 1.16495(17) 0.4332(2) 0.0231(13) Uani 1 1 d .
H50A H -0.1785 1.1606 0.4349 0.028 Uiso 1 1 calc R
C51 C -0.0831(3) 1.17235(18) 0.4844(2) 0.0279(14) Uani 1 1 d .
H51A H -0.0951 1.1718 0.5210 0.033 Uiso 1 1 calc R
C52 C -0.0172(3) 1.18036(18) 0.4820(2) 0.0356(16) Uani 1 1 d .
H52A H 0.0164 1.1866 0.5168 0.043 Uiso 1 1 calc R
C53 C 0.0008(3) 1.17941(18) 0.4291(2) 0.0302(15) Uani 1 1 d .
H53A H 0.0468 1.1844 0.4278 0.036 Uiso 1 1 calc R
C54 C -0.0485(3) 1.17116(17) 0.3774(2) 0.0227(13) Uani 1 1 d .
H54A H -0.0361 1.1706 0.3411 0.027 Uiso 1 1 calc R
C55 C -0.2586(2) 1.17146(17) 0.3176(2) 0.0161(12) Uani 1 1 d .
C56 C -0.2641(3) 1.21280(17) 0.3451(2) 0.0189(12) Uani 1 1 d .
H56A H -0.2241 1.2285 0.3645 0.023 Uiso 1 1 calc R
C57 C -0.3277(3) 1.23086(18) 0.3441(2) 0.0203(13) Uani 1 1 d .
H57A H -0.3312 1.2585 0.3635 0.024 Uiso 1 1 calc R
C58 C -0.3858(3) 1.20886(18) 0.3149(2) 0.0241(13) Uani 1 1 d .
H58A H -0.4293 1.2214 0.3142 0.029 Uiso 1 1 calc R
C59 C -0.3810(3) 1.16832(18) 0.2865(2) 0.0223(13) Uani 1 1 d .
H59A H -0.4212 1.1533 0.2661 0.027 Uiso 1 1 calc R
C60 C -0.3181(3) 1.14995(17) 0.2877(2) 0.0184(12) Uani 1 1 d .
H60A H -0.3152 1.1223 0.2681 0.022 Uiso 1 1 calc R
C61 C -0.0925(2) 1.26017(17) 0.2363(2) 0.0186(12) Uani 1 1 d .
C62 C -0.0900(3) 1.26423(18) 0.2952(2) 0.0220(13) Uani 1 1 d .
H62A H -0.1168 1.2448 0.3127 0.026 Uiso 1 1 calc R
C63 C -0.0489(3) 1.29641(18) 0.3288(2) 0.0287(14) Uani 1 1 d .
H63A H -0.0476 1.2991 0.3692 0.034 Uiso 1 1 calc R
C64 C -0.0094(3) 1.32480(18) 0.3035(2) 0.0295(15) Uani 1 1 d .
H64A H 0.0193 1.3466 0.3268 0.035 Uiso 1 1 calc R
C65 C -0.0120(3) 1.32140(19) 0.2442(2) 0.0320(15) Uani 1 1 d .
H65A H 0.0148 1.3408 0.2267 0.038 Uiso 1 1 calc R
C66 C -0.0543(3) 1.28926(17) 0.2107(2) 0.0231(13) Uani 1 1 d .
H66A H -0.0571 1.2872 0.1700 0.028 Uiso 1 1 calc R
C67 C -0.2352(2) 1.24619(18) 0.1914(2) 0.0181(12) Uani 1 1 d .
C68 C -0.2934(2) 1.21979(18) 0.1821(2) 0.0213(13) Uani 1 1 d .
H68A H -0.2901 1.1880 0.1788 0.026 Uiso 1 1 calc R
C69 C -0.3558(3) 1.2396(2) 0.1778(2) 0.0301(15) Uani 1 1 d .
H69A H -0.3956 1.2214 0.1711 0.036 Uiso 1 1 calc R
C70 C -0.3610(3) 1.2857(2) 0.1832(2) 0.0353(16) Uani 1 1 d .
H70A H -0.4044 1.2990 0.1806 0.042 Uiso 1 1 calc R
C71 C -0.3044(3) 1.3123(2) 0.1921(2) 0.0332(15) Uani 1 1 d .
H71A H -0.3086 1.3440 0.1949 0.040 Uiso 1 1 calc R
C72 C -0.2408(3) 1.29293(18) 0.1971(2) 0.0230(13) Uani 1 1 d .
H72A H -0.2012 1.3113 0.2043 0.028 Uiso 1 1 calc R
Pt4 Pt -0.297929(9) 1.008903(7) -0.277355(8) 0.01367(5) Uani 1 1 d .
Pt5 Pt -0.321248(10) 0.919759(7) -0.273365(8) 0.01351(5) Uani 1 1 d .
Pt6 Pt -0.347649(10) 0.845099(7) -0.215219(8) 0.01360(5) Uani 1 1 d .
P5 P -0.28963(7) 0.95546(5) -0.34608(6) 0.0149(3) Uani 1 1 d .
P6 P -0.32313(7) 0.96806(5) -0.20003(6) 0.0152(3) Uani 1 1 d .
P7 P -0.31736(7) 0.84626(4) -0.29994(6) 0.0144(3) Uani 1 1 d .
P8 P -0.34058(7) 0.77328(5) -0.18520(6) 0.0156(3) Uani 1 1 d .
F21 F -0.16755(13) 1.06370(9) -0.30714(12) 0.0257(7) Uani 1 1 d .
F22 F -0.16245(14) 1.12649(10) -0.38751(12) 0.0325(8) Uani 1 1 d .
F23 F -0.27845(15) 1.15532(10) -0.46241(12) 0.0340(8) Uani 1 1 d .
F24 F -0.40097(14) 1.11988(10) -0.45566(12) 0.0307(8) Uani 1 1 d .
F25 F -0.40704(13) 1.05460(9) -0.37905(11) 0.0247(7) Uani 1 1 d .
F26 F -0.39337(13) 1.09404(9) -0.25484(12) 0.0260(7) Uani 1 1 d .
F27 F -0.36463(15) 1.16469(10) -0.18292(13) 0.0368(8) Uani 1 1 d .
F28 F -0.23662(17) 1.17607(10) -0.11329(13) 0.0421(9) Uani 1 1 d .
F29 F -0.13855(15) 1.11397(10) -0.11639(12) 0.0341(8) Uani 1 1 d .
F30 F -0.16824(13) 1.03999(9) -0.18326(11) 0.0250(7) Uani 1 1 d .
F31 F -0.48849(14) 0.88652(10) -0.20185(12) 0.0341(8) Uani 1 1 d .
F32 F -0.53759(16) 0.90470(12) -0.10848(15) 0.0571(11) Uani 1 1 d .
F33 F -0.45611(18) 0.90165(12) 0.00131(14) 0.0568(11) Uani 1 1 d .
F34 F -0.32278(16) 0.87626(10) 0.01624(12) 0.0397(9) Uani 1 1 d .
F35 F -0.27395(13) 0.85485(9) -0.07598(11) 0.0245(7) Uani 1 1 d .
F36 F -0.25019(14) 0.75283(10) -0.05550(11) 0.0264(7) Uani 1 1 d .
F37 F -0.28941(16) 0.75974(10) 0.04256(12) 0.0340(8) Uani 1 1 d .
F38 F -0.42021(16) 0.77971(10) 0.04274(12) 0.0399(9) Uani 1 1 d .
F39 F -0.51465(15) 0.78941(11) -0.06114(13) 0.0402(9) Uani 1 1 d .
F40 F -0.47665(13) 0.78230(10) -0.16191(11) 0.0270(8) Uani 1 1 d .
C73 C -0.2870(2) 1.05618(16) -0.3397(2) 0.0159(12) Uani 1 1 d .
C74 C -0.2274(2) 1.07579(16) -0.3448(2) 0.0156(12) Uani 1 1 d .
C75 C -0.2231(3) 1.10818(17) -0.3853(2) 0.0202(13) Uani 1 1 d .
C76 C -0.2809(3) 1.12281(17) -0.4229(2) 0.0234(13) Uani 1 1 d .
C77 C -0.3423(3) 1.10457(18) -0.4198(2) 0.0231(13) Uani 1 1 d .
C78 C -0.3448(2) 1.07139(17) -0.3793(2) 0.0186(12) Uani 1 1 d .
C79 C -0.2822(2) 1.06298(16) -0.2209(2) 0.0151(12) Uani 1 1 d .
C80 C -0.3296(2) 1.09620(18) -0.2187(2) 0.0189(12) Uani 1 1 d .
C81 C -0.3165(3) 1.13357(18) -0.1831(2) 0.0250(14) Uani 1 1 d .
C82 C -0.2516(3) 1.13910(18) -0.1479(2) 0.0279(14) Uani 1 1 d .
C83 C -0.2021(3) 1.10792(19) -0.1496(2) 0.0249(13) Uani 1 1 d .
C84 C -0.2183(3) 1.07067(17) -0.1843(2) 0.0174(12) Uani 1 1 d .
C85 C -0.3796(2) 0.86936(17) -0.1435(2) 0.0161(12) Uani 1 1 d .
C86 C -0.4444(3) 0.88302(18) -0.1482(2) 0.0243(13) Uani 1 1 d .
C87 C -0.4725(3) 0.8930(2) -0.1007(3) 0.0328(15) Uani 1 1 d .
C88 C -0.4301(3) 0.8913(2) -0.0453(2) 0.0333(15) Uani 1 1 d .
C89 C -0.3640(3) 0.87968(18) -0.0384(2) 0.0271(14) Uani 1 1 d .
C90 C -0.3402(3) 0.86880(17) -0.0861(2) 0.0195(13) Uani 1 1 d .
C91 C -0.3629(3) 0.76679(16) -0.1144(2) 0.0165(12) Uani 1 1 d .
C92 C -0.3157(3) 0.76122(17) -0.0598(2) 0.0199(13) Uani 1 1 d .
C93 C -0.3364(3) 0.76525(17) -0.0085(2) 0.0231(13) Uani 1 1 d .
C94 C -0.4023(3) 0.77470(18) -0.0079(2) 0.0262(14) Uani 1 1 d .
C95 C -0.4496(3) 0.77977(18) -0.0604(2) 0.0263(14) Uani 1 1 d .
C96 C -0.4291(3) 0.77606(17) -0.1114(2) 0.0224(13) Uani 1 1 d .
C97 C -0.3441(2) 0.95884(15) -0.4189(2) 0.0119(11) Uani 1 1 d .
C98 C -0.3214(3) 0.97890(18) -0.4646(2) 0.0219(13) Uani 1 1 d .
H98A H -0.2763 0.9903 -0.4584 0.026 Uiso 1 1 calc R
C99 C -0.3659(3) 0.98174(18) -0.5191(2) 0.0274(14) Uani 1 1 d .
H99A H -0.3508 0.9946 -0.5506 0.033 Uiso 1 1 calc R
C100 C -0.4309(3) 0.96646(18) -0.5283(2) 0.0268(14) Uani 1 1 d .
H10A H -0.4607 0.9693 -0.5659 0.032 Uiso 1 1 calc R
C101 C -0.4542(3) 0.94679(17) -0.4834(2) 0.0229(13) Uani 1 1 d .
H10B H -0.4994 0.9356 -0.4902 0.028 Uiso 1 1 calc R
C102 C -0.4108(3) 0.94363(16) -0.4286(2) 0.0196(12) Uani 1 1 d .
H10C H -0.4267 0.9310 -0.3973 0.023 Uiso 1 1 calc R
C103 C -0.2033(2) 0.94619(17) -0.3506(2) 0.0159(12) Uani 1 1 d .
C104 C -0.1866(3) 0.92149(18) -0.3954(2) 0.0268(14) Uani 1 1 d .
H10D H -0.2214 0.9121 -0.4279 0.032 Uiso 1 1 calc R
C105 C -0.1189(3) 0.91047(19) -0.3924(3) 0.0362(16) Uani 1 1 d .
H10E H -0.1074 0.8934 -0.4228 0.043 Uiso 1 1 calc R
C106 C -0.0679(3) 0.92460(19) -0.3447(3) 0.0347(16) Uani 1 1 d .
H10F H -0.0217 0.9171 -0.3425 0.042 Uiso 1 1 calc R
C107 C -0.0844(3) 0.94935(18) -0.3008(2) 0.0269(14) Uani 1 1 d .
H10G H -0.0496 0.9591 -0.2685 0.032 Uiso 1 1 calc R
C108 C -0.1512(3) 0.96015(17) -0.3033(2) 0.0200(13) Uani 1 1 d .
H10H H -0.1621 0.9772 -0.2727 0.024 Uiso 1 1 calc R
C109 C -0.3975(2) 0.98961(16) -0.1786(2) 0.0153(12) Uani 1 1 d .
C110 C -0.4498(2) 1.00864(17) -0.2213(2) 0.0216(13) Uani 1 1 d .
H11A H -0.4462 1.0099 -0.2607 0.026 Uiso 1 1 calc R
C111 C -0.5064(3) 1.02553(18) -0.2064(2) 0.0277(14) Uani 1 1 d .
H11B H -0.5416 1.0390 -0.2354 0.033 Uiso 1 1 calc R
C112 C -0.5126(3) 1.02297(19) -0.1489(2) 0.0300(15) Uani 1 1 d .
H11C H -0.5519 1.0345 -0.1387 0.036 Uiso 1 1 calc R
C113 C -0.4613(3) 1.00358(19) -0.1071(2) 0.0293(15) Uani 1 1 d .
H11D H -0.4653 1.0017 -0.0679 0.035 Uiso 1 1 calc R
C114 C -0.4042(2) 0.98686(17) -0.1219(2) 0.0207(13) Uani 1 1 d .
H11E H -0.3691 0.9733 -0.0928 0.025 Uiso 1 1 calc R
C115 C -0.2540(2) 0.96519(17) -0.1351(2) 0.0172(12) Uani 1 1 d .
C116 C -0.2439(3) 0.99882(18) -0.0924(2) 0.0213(13) Uani 1 1 d .
H11F H -0.2748 1.0234 -0.0958 0.026 Uiso 1 1 calc R
C117 C -0.1884(3) 0.9960(2) -0.0451(2) 0.0301(15) Uani 1 1 d .
H11G H -0.1816 1.0183 -0.0154 0.036 Uiso 1 1 calc R
C118 C -0.1426(3) 0.9608(2) -0.0409(2) 0.0386(17) Uani 1 1 d .
H11H H -0.1041 0.9596 -0.0087 0.046 Uiso 1 1 calc R
C119 C -0.1521(3) 0.9274(2) -0.0826(3) 0.0328(15) Uani 1 1 d .
H11I H -0.1208 0.9031 -0.0791 0.039 Uiso 1 1 calc R
C120 C -0.2083(2) 0.92976(17) -0.1302(2) 0.0197(13) Uani 1 1 d .
H12A H -0.2154 0.9070 -0.1593 0.024 Uiso 1 1 calc R
C121 C -0.3782(2) 0.83276(16) -0.3680(2) 0.0146(12) Uani 1 1 d .
C122 C -0.3612(3) 0.83615(16) -0.4220(2) 0.0179(12) Uani 1 1 d .
H12B H -0.3156 0.8426 -0.4234 0.021 Uiso 1 1 calc R
C123 C -0.4106(3) 0.83010(17) -0.4733(2) 0.0221(13) Uani 1 1 d .
H12C H -0.3992 0.8333 -0.5099 0.027 Uiso 1 1 calc R
C124 C -0.4768(3) 0.81943(17) -0.4714(2) 0.0254(14) Uani 1 1 d .
H12D H -0.5105 0.8148 -0.5066 0.030 Uiso 1 1 calc R
C125 C -0.4934(3) 0.81557(17) -0.4188(2) 0.0215(13) Uani 1 1 d .
H12E H -0.5387 0.8080 -0.4176 0.026 Uiso 1 1 calc R
C126 C -0.4448(3) 0.82261(16) -0.3669(2) 0.0204(13) Uani 1 1 d .
H12F H -0.4572 0.8205 -0.3306 0.024 Uiso 1 1 calc R
C127 C -0.2339(2) 0.82707(17) -0.3057(2) 0.0158(12) Uani 1 1 d .
C128 C -0.2265(3) 0.78787(17) -0.3365(2) 0.0199(13) Uani 1 1 d .
H12G H -0.2654 0.7721 -0.3578 0.024 Uiso 1 1 calc R
C129 C -0.1619(3) 0.77244(18) -0.3356(2) 0.0230(13) Uani 1 1 d .
H12H H -0.1567 0.7464 -0.3575 0.028 Uiso 1 1 calc R
C130 C -0.1047(3) 0.79399(18) -0.3036(2) 0.0253(14) Uani 1 1 d .
H13A H -0.0606 0.7825 -0.3027 0.030 Uiso 1 1 calc R
C131 C -0.1121(3) 0.83232(18) -0.2728(2) 0.0244(13) Uani 1 1 d .
H13B H -0.0728 0.8474 -0.2509 0.029 Uiso 1 1 calc R
C132 C -0.1762(3) 0.84916(17) -0.2734(2) 0.0196(12) Uani 1 1 d .
H13C H -0.1807 0.8756 -0.2518 0.023 Uiso 1 1 calc R
C133 C -0.3905(2) 0.72847(17) -0.2278(2) 0.0161(12) Uani 1 1 d .
C134 C -0.3941(3) 0.72693(18) -0.2873(2) 0.0218(13) Uani 1 1 d .
H13D H -0.3714 0.7492 -0.3046 0.026 Uiso 1 1 calc R
C135 C -0.4304(3) 0.69313(18) -0.3216(2) 0.0255(14) Uani 1 1 d .
H13E H -0.4333 0.6928 -0.3624 0.031 Uiso 1 1 calc R
C136 C -0.4626(3) 0.65980(18) -0.2971(2) 0.0275(14) Uani 1 1 d .
H13F H -0.4872 0.6365 -0.3207 0.033 Uiso 1 1 calc R
C137 C -0.4585(3) 0.66087(18) -0.2375(2) 0.0312(15) Uani 1 1 d .
H13G H -0.4805 0.6382 -0.2202 0.037 Uiso 1 1 calc R
C138 C -0.4228(3) 0.69466(18) -0.2033(2) 0.0279(14) Uani 1 1 d .
H13H H -0.4201 0.6949 -0.1626 0.034 Uiso 1 1 calc R
C139 C -0.2534(2) 0.75346(18) -0.1726(2) 0.0180(12) Uani 1 1 d .
C140 C -0.2009(3) 0.78499(19) -0.1620(2) 0.0243(13) Uani 1 1 d .
H14A H -0.2113 0.8163 -0.1634 0.029 Uiso 1 1 calc R
C141 C -0.1333(3) 0.7708(2) -0.1493(2) 0.0340(16) Uani 1 1 d .
H14B H -0.0978 0.7926 -0.1422 0.041 Uiso 1 1 calc R
C142 C -0.1176(3) 0.7263(2) -0.1470(2) 0.0377(17) Uani 1 1 d .
H14C H -0.0713 0.7169 -0.1381 0.045 Uiso 1 1 calc R
C143 C -0.1690(3) 0.6947(2) -0.1576(2) 0.0356(16) Uani 1 1 d .
H14D H -0.1580 0.6635 -0.1560 0.043 Uiso 1 1 calc R
C144 C -0.2369(3) 0.70817(18) -0.1707(2) 0.0238(13) Uani 1 1 d .
H14E H -0.2720 0.6862 -0.1784 0.029 Uiso 1 1 calc R
C145 C 0.1587(3) 1.3350(2) 0.4602(3) 0.060(2) Uani 1 1 d .
H14F H 0.1958 1.3212 0.4453 0.072 Uiso 1 1 calc R
H14G H 0.1783 1.3446 0.5010 0.072 Uiso 1 1 calc R
Cl1 Cl 0.09725(9) 1.29451(7) 0.46030(8) 0.0707(6) Uani 1 1 d .
Cl2 Cl 0.12908(9) 1.38261(6) 0.41838(7) 0.0574(5) Uani 1 1 d .
C146 C 0.3641(4) 0.8392(2) 0.0276(3) 0.071(2) Uani 1 1 d .
H14H H 0.3174 0.8336 0.0322 0.085 Uiso 1 1 calc R
H14I H 0.3615 0.8423 -0.0147 0.085 Uiso 1 1 calc R
Cl3 Cl 0.41392(9) 0.79360(6) 0.05380(7) 0.0551(5) Uani 1 1 d .
Cl4 Cl 0.39417(9) 0.89033(6) 0.06285(7) 0.0600(5) Uani 1 1 d .

loop_
_atom_site_aniso_label
_atom_site_aniso_U_11
_atom_site_aniso_U_22
_atom_site_aniso_U_33
_atom_site_aniso_U_23
_atom_site_aniso_U_13
_atom_site_aniso_U_12
Pt1 0.01240(11) 0.01575(12) 0.00978(11) -0.00043(9) 0.00108(8) -0.00039(8)
Pt2 0.01420(11) 0.01572(12) 0.00854(11) -0.00071(9) 0.00197(8) -0.00109(9)
Pt3 0.01289(11) 0.01752(12) 0.00805(11) 0.00001(9) 0.00119(8) -0.00146(9)
P1 0.0157(8) 0.0166(8) 0.0105(7) 0.0001(6) 0.0029(5) -0.0006(6)
P2 0.0156(8) 0.0174(8) 0.0124(8) -0.0025(6) 0.0043(6) -0.0010(6)
P3 0.0156(8) 0.0167(8) 0.0099(7) -0.0007(6) 0.0012(5) -0.0015(6)
P4 0.0147(8) 0.0207(8) 0.0098(7) -0.0005(6) 0.0019(5) -0.0012(6)
F1 0.0188(17) 0.0316(19) 0.0243(18) 0.0096(15) 0.0021(13) -0.0044(14)
F2 0.043(2) 0.035(2) 0.035(2) -0.0014(17) 0.0200(16) -0.0169(16)
F3 0.071(3) 0.033(2) 0.0196(19) 0.0078(16) 0.0180(16) -0.0051(18)
F4 0.056(2) 0.046(2) 0.0205(19) 0.0139(17) -0.0070(15) 0.0113(18)
F5 0.0241(19) 0.040(2) 0.0233(18) 0.0052(16) -0.0049(13) 0.0012(15)
F6 0.0183(17) 0.0217(17) 0.0263(18) 0.0002(14) -0.0015(13) 0.0039(13)
F7 0.033(2) 0.0239(19) 0.039(2) -0.0068(16) 0.0059(15) 0.0084(15)
F8 0.038(2) 0.0263(19) 0.0265(19) -0.0124(15) 0.0036(14) -0.0051(15)
F9 0.0230(18) 0.0312(19) 0.0175(17) -0.0049(15) -0.0054(13) -0.0047(14)
F10 0.0142(17) 0.0260(18) 0.0214(17) -0.0038(14) 0.0001(12) 0.0035(13)
F11 0.0157(17) 0.038(2) 0.0171(17) -0.0006(15) -0.0015(12) 0.0036(14)
F12 0.0224(19) 0.052(2) 0.035(2) -0.0051(17) 0.0152(14) 0.0056(16)
F13 0.045(2) 0.048(2) 0.0202(19) -0.0096(17) 0.0174(15) -0.0012(17)
F14 0.035(2) 0.046(2) 0.0083(17) -0.0023(15) -0.0030(13) -0.0005(16)
F15 0.0151(17) 0.0286(18) 0.0150(16) -0.0006(14) -0.0013(12) 0.0020(13)
F16 0.0272(19) 0.041(2) 0.0142(17) 0.0071(15) 0.0028(13) 0.0086(15)
F17 0.052(2) 0.035(2) 0.0098(17) 0.0037(15) -0.0009(14) -0.0005(16)
F18 0.052(2) 0.054(2) 0.0164(18) -0.0061(17) 0.0178(15) -0.0153(18)
F19 0.030(2) 0.072(3) 0.030(2) -0.0083(19) 0.0207(15) -0.0104(18)
F20 0.0143(17) 0.041(2) 0.0191(17) -0.0017(15) 0.0039(12) -0.0031(14)
C1 0.016(3) 0.020(3) 0.013(3) -0.002(2) 0.003(2) -0.004(2)
C2 0.024(3) 0.018(3) 0.013(3) -0.003(2) 0.005(2) 0.002(2)
C3 0.030(4) 0.026(3) 0.015(3) -0.001(3) 0.009(2) -0.007(3)
C4 0.055(4) 0.017(3) 0.013(3) 0.002(3) 0.013(3) -0.002(3)
C5 0.044(4) 0.031(4) 0.010(3) 0.004(3) -0.002(3) 0.010(3)
C6 0.020(3) 0.034(4) 0.017(3) -0.003(3) 0.000(2) 0.001(3)
C7 0.018(3) 0.006(3) 0.011(3) -0.001(2) 0.005(2) -0.007(2)
C8 0.009(3) 0.022(3) 0.018(3) -0.001(3) -0.001(2) 0.002(2)
C9 0.029(3) 0.017(3) 0.021(3) 0.000(3) 0.010(3) 0.006(3)
C10 0.029(3) 0.019(3) 0.014(3) -0.010(3) 0.006(2) -0.009(3)
C11 0.019(3) 0.022(3) 0.013(3) 0.003(3) -0.002(2) -0.002(2)
C12 0.017(3) 0.015(3) 0.014(3) 0.004(2) 0.006(2) -0.001(2)
C13 0.016(3) 0.023(3) 0.014(3) -0.002(2) 0.011(2) -0.002(2)
C14 0.017(3) 0.025(3) 0.014(3) 0.004(3) -0.001(2) -0.002(2)
C15 0.018(3) 0.027(3) 0.022(3) -0.001(3) 0.012(2) 0.003(2)
C16 0.032(4) 0.025(3) 0.015(3) -0.004(3) 0.012(3) -0.007(3)
C17 0.028(3) 0.022(3) 0.004(3) 0.000(2) -0.001(2) -0.002(3)
C18 0.020(3) 0.020(3) 0.015(3) 0.002(3) 0.002(2) -0.002(2)
C19 0.021(3) 0.015(3) 0.013(3) -0.003(2) 0.006(2) -0.004(2)
C20 0.033(4) 0.021(3) 0.010(3) 0.000(3) 0.008(2) -0.003(3)
C21 0.041(4) 0.021(3) 0.011(3) 0.005(3) -0.002(3) -0.007(3)
C22 0.040(4) 0.031(4) 0.014(3) -0.008(3) 0.016(3) -0.015(3)
C23 0.027(4) 0.028(4) 0.031(4) -0.007(3) 0.016(3) -0.007(3)
C24 0.025(3) 0.018(3) 0.017(3) 0.005(3) 0.004(2) -0.007(2)
C25 0.017(3) 0.014(3) 0.009(3) -0.001(2) -0.002(2) 0.001(2)
C26 0.015(3) 0.038(4) 0.016(3) 0.000(3) 0.005(2) -0.001(3)
C27 0.035(4) 0.044(4) 0.010(3) 0.005(3) 0.010(3) 0.005(3)
C28 0.030(4) 0.036(4) 0.015(3) -0.001(3) -0.007(3) 0.006(3)
C29 0.015(3) 0.033(4) 0.026(4) -0.001(3) -0.002(2) -0.001(3)
C30 0.020(3) 0.021(3) 0.017(3) -0.001(3) 0.004(2) -0.002(2)
C31 0.014(3) 0.019(3) 0.015(3) 0.002(2) 0.004(2) -0.003(2)
C32 0.029(3) 0.018(3) 0.009(3) 0.003(2) 0.003(2) -0.002(2)
C33 0.025(3) 0.029(3) 0.019(3) 0.000(3) 0.011(3) 0.003(3)
C34 0.020(3) 0.025(3) 0.031(4) 0.009(3) 0.013(3) 0.005(3)
C35 0.017(3) 0.031(4) 0.023(3) 0.001(3) -0.001(2) -0.006(3)
C36 0.021(3) 0.016(3) 0.016(3) 0.000(2) 0.008(2) 0.000(2)
C37 0.018(3) 0.019(3) 0.021(3) -0.002(3) 0.006(2) -0.006(2)
C38 0.018(3) 0.029(3) 0.023(3) 0.000(3) 0.009(2) -0.005(3)
C39 0.017(3) 0.033(4) 0.040(4) 0.001(3) 0.004(3) -0.001(3)
C40 0.015(3) 0.036(4) 0.052(5) -0.004(3) 0.012(3) -0.005(3)
C41 0.030(4) 0.039(4) 0.043(4) -0.020(3) 0.026(3) -0.011(3)
C42 0.032(4) 0.021(3) 0.032(4) -0.006(3) 0.013(3) -0.007(3)
C43 0.021(3) 0.011(3) 0.011(3) 0.000(2) 0.004(2) -0.004(2)
C44 0.031(3) 0.022(3) 0.016(3) -0.005(3) 0.007(2) -0.007(3)
C45 0.036(4) 0.031(4) 0.018(3) -0.008(3) 0.007(3) -0.008(3)
C46 0.031(4) 0.042(4) 0.014(3) -0.001(3) -0.005(2) -0.012(3)
C47 0.018(3) 0.032(4) 0.023(3) 0.006(3) 0.000(2) 0.004(3)
C48 0.018(3) 0.027(3) 0.011(3) 0.000(3) 0.006(2) -0.001(2)
C49 0.017(3) 0.020(3) 0.014(3) -0.001(2) -0.003(2) 0.002(2)
C50 0.026(3) 0.025(3) 0.017(3) -0.002(3) 0.001(2) 0.000(3)
C51 0.045(4) 0.027(4) 0.008(3) -0.003(3) -0.001(3) 0.006(3)
C52 0.042(4) 0.027(4) 0.025(4) -0.010(3) -0.016(3) 0.011(3)
C53 0.018(3) 0.030(4) 0.035(4) -0.008(3) -0.009(3) 0.000(3)
C54 0.021(3) 0.023(3) 0.022(3) 0.000(3) 0.001(2) 0.003(3)
C55 0.022(3) 0.019(3) 0.007(3) -0.001(2) 0.002(2) -0.004(2)
C56 0.018(3) 0.026(3) 0.012(3) 0.003(3) 0.003(2) 0.002(2)
C57 0.028(3) 0.025(3) 0.013(3) 0.002(3) 0.012(2) 0.004(3)
C58 0.022(3) 0.029(4) 0.025(3) 0.005(3) 0.012(3) 0.001(3)
C59 0.016(3) 0.027(3) 0.021(3) 0.004(3) 0.001(2) -0.005(3)
C60 0.025(3) 0.021(3) 0.010(3) 0.000(2) 0.006(2) -0.006(2)
C61 0.019(3) 0.019(3) 0.017(3) -0.001(3) 0.001(2) 0.000(2)
C62 0.024(3) 0.025(3) 0.017(3) 0.002(3) 0.004(2) -0.005(3)
C63 0.038(4) 0.029(4) 0.015(3) -0.001(3) 0.000(3) -0.009(3)
C64 0.032(4) 0.022(3) 0.031(4) -0.010(3) 0.001(3) -0.017(3)
C65 0.038(4) 0.034(4) 0.024(4) -0.001(3) 0.009(3) -0.014(3)
C66 0.030(3) 0.026(3) 0.015(3) -0.004(3) 0.007(2) -0.011(3)
C67 0.020(3) 0.026(3) 0.008(3) 0.002(2) 0.002(2) 0.000(2)
C68 0.017(3) 0.024(3) 0.020(3) 0.008(3) -0.003(2) 0.003(2)
C69 0.017(3) 0.047(4) 0.025(4) 0.007(3) 0.003(2) 0.003(3)
C70 0.026(4) 0.056(5) 0.027(4) 0.015(3) 0.013(3) 0.022(3)
C71 0.044(4) 0.034(4) 0.024(4) 0.005(3) 0.014(3) 0.012(3)
C72 0.026(3) 0.029(4) 0.013(3) 0.008(3) 0.002(2) 0.004(3)
Pt4 0.01398(11) 0.01605(12) 0.01028(11) -0.00055(9) 0.00152(8) 0.00025(9)
Pt5 0.01462(11) 0.01659(12) 0.00934(11) -0.00048(9) 0.00290(8) -0.00052(9)
Pt6 0.01394(11) 0.01859(12) 0.00820(11) -0.00018(9) 0.00252(8) -0.00168(9)
P5 0.0167(8) 0.0165(8) 0.0115(8) -0.0012(6) 0.0035(6) -0.0005(6)
P6 0.0154(8) 0.0199(8) 0.0108(7) -0.0015(6) 0.0039(6) 0.0001(6)
P7 0.0160(8) 0.0171(8) 0.0096(7) -0.0001(6) 0.0021(5) -0.0017(6)
P8 0.0174(8) 0.0206(8) 0.0090(7) 0.0001(6) 0.0038(6) -0.0028(6)
F21 0.0140(17) 0.0327(19) 0.0274(18) 0.0080(15) -0.0012(13) -0.0006(14)
F22 0.030(2) 0.037(2) 0.031(2) 0.0049(16) 0.0088(14) -0.0101(15)
F23 0.049(2) 0.031(2) 0.0203(18) 0.0095(16) 0.0038(15) -0.0057(16)
F24 0.0289(19) 0.036(2) 0.0208(18) 0.0074(15) -0.0076(13) 0.0055(15)
F25 0.0153(17) 0.0328(19) 0.0216(18) 0.0035(15) -0.0043(12) -0.0016(14)
F26 0.0205(18) 0.0257(19) 0.0280(19) -0.0029(15) -0.0016(13) 0.0051(14)
F27 0.044(2) 0.028(2) 0.035(2) -0.0060(16) 0.0051(16) 0.0133(16)
F28 0.062(3) 0.028(2) 0.029(2) -0.0152(17) -0.0046(16) -0.0011(17)
F29 0.033(2) 0.035(2) 0.0251(19) -0.0039(16) -0.0103(14) -0.0090(16)
F30 0.0152(17) 0.035(2) 0.0233(18) -0.0019(15) 0.0015(13) 0.0006(14)
F31 0.0173(18) 0.046(2) 0.035(2) -0.0052(17) -0.0008(14) 0.0020(15)
F32 0.031(2) 0.082(3) 0.066(3) -0.009(2) 0.0271(19) 0.008(2)
F33 0.075(3) 0.070(3) 0.041(2) -0.011(2) 0.045(2) 0.002(2)
F34 0.065(3) 0.042(2) 0.0113(18) -0.0031(16) 0.0060(15) -0.0048(18)
F35 0.0229(18) 0.0298(19) 0.0172(17) 0.0042(14) -0.0024(13) -0.0021(14)
F36 0.0273(19) 0.036(2) 0.0142(17) 0.0044(15) 0.0007(13) -0.0010(15)
F37 0.054(2) 0.034(2) 0.0106(17) 0.0028(15) 0.0014(14) -0.0052(16)
F38 0.065(3) 0.044(2) 0.0206(19) -0.0120(17) 0.0283(17) -0.0173(18)
F39 0.030(2) 0.063(3) 0.035(2) -0.0106(18) 0.0213(16) -0.0123(17)
F40 0.0182(18) 0.045(2) 0.0167(17) -0.0026(15) 0.0029(13) -0.0040(15)
C73 0.022(3) 0.014(3) 0.012(3) -0.004(2) 0.003(2) -0.002(2)
C74 0.016(3) 0.014(3) 0.013(3) -0.001(2) -0.003(2) 0.001(2)
C75 0.023(3) 0.020(3) 0.019(3) 0.002(3) 0.008(2) -0.006(2)
C76 0.046(4) 0.017(3) 0.009(3) 0.000(2) 0.009(3) -0.005(3)
C77 0.028(3) 0.027(3) 0.010(3) 0.004(3) -0.003(2) 0.004(3)
C78 0.012(3) 0.027(3) 0.014(3) -0.004(3) -0.002(2) -0.003(2)
C79 0.020(3) 0.006(3) 0.019(3) -0.001(2) 0.004(2) -0.007(2)
C80 0.020(3) 0.028(3) 0.007(3) -0.001(3) 0.001(2) -0.002(2)
C81 0.035(4) 0.022(3) 0.018(3) -0.001(3) 0.006(3) 0.008(3)
C82 0.044(4) 0.016(3) 0.022(3) -0.010(3) 0.003(3) -0.005(3)
C83 0.024(3) 0.029(4) 0.016(3) 0.002(3) -0.004(2) -0.007(3)
C84 0.025(3) 0.015(3) 0.014(3) 0.004(2) 0.007(2) -0.001(2)
C85 0.015(3) 0.021(3) 0.015(3) -0.002(2) 0.008(2) -0.004(2)
C86 0.022(3) 0.031(4) 0.018(3) -0.001(3) 0.001(2) -0.003(3)
C87 0.017(3) 0.042(4) 0.046(4) -0.006(3) 0.022(3) -0.001(3)
C88 0.051(4) 0.035(4) 0.021(4) -0.005(3) 0.022(3) -0.001(3)
C89 0.042(4) 0.030(4) 0.009(3) -0.004(3) 0.006(3) -0.007(3)
C90 0.026(3) 0.016(3) 0.018(3) 0.001(3) 0.009(2) 0.001(2)
C91 0.021(3) 0.018(3) 0.013(3) -0.003(2) 0.011(2) -0.006(2)
C92 0.028(3) 0.021(3) 0.012(3) 0.003(3) 0.009(2) -0.004(3)
C93 0.044(4) 0.015(3) 0.007(3) 0.002(2) 0.000(3) -0.010(3)
C94 0.046(4) 0.027(3) 0.011(3) -0.001(3) 0.019(3) -0.013(3)
C95 0.028(4) 0.030(4) 0.025(4) -0.004(3) 0.016(3) -0.010(3)
C96 0.027(3) 0.026(3) 0.015(3) -0.002(3) 0.007(2) -0.008(3)
C97 0.016(3) 0.009(3) 0.009(3) 0.003(2) -0.001(2) -0.001(2)
C98 0.021(3) 0.035(4) 0.010(3) -0.002(3) 0.004(2) -0.004(3)
C99 0.038(4) 0.035(4) 0.009(3) 0.008(3) 0.005(3) 0.001(3)
C100 0.031(4) 0.034(4) 0.010(3) -0.002(3) -0.005(2) 0.008(3)
C101 0.020(3) 0.019(3) 0.025(3) -0.003(3) -0.006(2) -0.004(2)
C102 0.021(3) 0.013(3) 0.025(3) 0.004(3) 0.006(2) 0.001(2)
C103 0.015(3) 0.019(3) 0.015(3) 0.007(2) 0.006(2) 0.002(2)
C104 0.027(3) 0.038(4) 0.018(3) 0.004(3) 0.011(3) 0.005(3)
C105 0.046(4) 0.038(4) 0.036(4) 0.009(3) 0.031(3) 0.016(3)
C106 0.021(4) 0.038(4) 0.050(4) 0.014(3) 0.017(3) 0.010(3)
C107 0.018(3) 0.024(3) 0.035(4) 0.009(3) 0.000(3) -0.002(3)
C108 0.020(3) 0.019(3) 0.022(3) -0.001(3) 0.008(2) 0.001(2)
C109 0.016(3) 0.015(3) 0.015(3) -0.002(2) 0.004(2) -0.001(2)
C110 0.021(3) 0.032(4) 0.011(3) -0.001(3) 0.003(2) -0.001(3)
C111 0.019(3) 0.036(4) 0.024(3) 0.002(3) -0.004(2) 0.006(3)
C112 0.019(3) 0.047(4) 0.023(3) -0.009(3) 0.003(3) 0.009(3)
C113 0.023(3) 0.053(4) 0.011(3) -0.006(3) 0.003(2) 0.005(3)
C114 0.010(3) 0.033(4) 0.016(3) 0.000(3) -0.001(2) 0.005(2)
C115 0.015(3) 0.022(3) 0.014(3) 0.005(3) 0.003(2) -0.005(2)
C116 0.023(3) 0.023(3) 0.017(3) 0.002(3) 0.004(2) -0.003(3)
C117 0.027(4) 0.045(4) 0.016(3) -0.004(3) 0.001(3) -0.014(3)
C118 0.022(4) 0.066(5) 0.022(4) 0.013(4) -0.005(3) -0.012(3)
C119 0.013(3) 0.043(4) 0.041(4) 0.017(3) 0.003(3) 0.003(3)
C120 0.019(3) 0.022(3) 0.019(3) 0.006(3) 0.008(2) -0.004(2)
C121 0.016(3) 0.016(3) 0.010(3) 0.002(2) -0.001(2) 0.005(2)
C122 0.018(3) 0.015(3) 0.020(3) -0.003(2) 0.004(2) -0.002(2)
C123 0.033(4) 0.021(3) 0.012(3) -0.001(3) 0.004(2) 0.006(3)
C124 0.025(3) 0.022(3) 0.020(3) -0.005(3) -0.012(2) 0.013(3)
C125 0.014(3) 0.019(3) 0.027(4) -0.004(3) -0.003(2) 0.004(2)
C126 0.025(3) 0.020(3) 0.017(3) 0.000(3) 0.007(2) 0.004(2)
C127 0.022(3) 0.014(3) 0.011(3) 0.008(2) 0.003(2) 0.002(2)
C128 0.024(3) 0.021(3) 0.014(3) 0.002(3) 0.005(2) 0.000(2)
C129 0.029(4) 0.020(3) 0.024(3) -0.001(3) 0.015(3) 0.003(3)
C130 0.024(3) 0.027(4) 0.028(4) 0.011(3) 0.012(3) 0.004(3)
C131 0.017(3) 0.028(4) 0.025(3) 0.004(3) -0.002(2) 0.002(3)
C132 0.022(3) 0.021(3) 0.017(3) 0.004(3) 0.007(2) -0.002(2)
C133 0.018(3) 0.024(3) 0.008(3) 0.003(2) 0.006(2) 0.001(2)
C134 0.026(3) 0.023(3) 0.016(3) 0.002(3) 0.004(2) 0.000(3)
C135 0.037(4) 0.026(3) 0.011(3) -0.006(3) 0.000(2) -0.006(3)
C136 0.027(3) 0.027(4) 0.025(4) -0.010(3) 0.001(3) -0.007(3)
C137 0.045(4) 0.030(4) 0.024(4) -0.010(3) 0.018(3) -0.023(3)
C138 0.049(4) 0.027(4) 0.011(3) -0.004(3) 0.013(3) -0.014(3)
C139 0.018(3) 0.030(3) 0.007(3) 0.000(2) 0.004(2) -0.001(3)
C140 0.022(3) 0.028(3) 0.023(3) 0.007(3) 0.003(2) 0.002(3)
C141 0.013(3) 0.049(4) 0.039(4) 0.013(3) 0.003(3) 0.001(3)
C142 0.025(4) 0.052(5) 0.037(4) 0.017(3) 0.010(3) 0.017(3)
C143 0.047(4) 0.035(4) 0.024(4) 0.007(3) 0.008(3) 0.028(3)
C144 0.038(4) 0.020(3) 0.015(3) 0.001(3) 0.009(3) 0.004(3)
C145 0.035(5) 0.068(5) 0.066(5) -0.018(4) -0.007(3) -0.004(4)
Cl1 0.0417(12) 0.1088(18) 0.0634(14) 0.0299(12) 0.0163(9) -0.0003(11)
Cl2 0.0615(13) 0.0569(13) 0.0490(12) -0.0157(10) 0.0038(9) -0.0139(10)
C146 0.078(6) 0.065(6) 0.050(5) 0.004(4) -0.023(4) 0.015(5)
Cl3 0.0498(12) 0.0749(14) 0.0448(11) 0.0123(10) 0.0198(9) 0.0170(10)
Cl4 0.0648(13) 0.0587(13) 0.0489(12) 0.0173(10) -0.0015(9) -0.0045(10)

loop_
_atom_type_symbol
_atom_type_description
_atom_type_scat_dispersion_real
_atom_type_scat_dispersion_imag
_atom_type_scat_source
C C 0.0033 0.0016 'International Tables Vol C Tables 4.2.6.8 and 6.1.1.4'
H H 0.0000 0.0000 'International Tables Vol C Tables 4.2.6.8 and 6.1.1.4'
F F 0.0171 0.0103 'International Tables Vol C Tables 4.2.6.8 and 6.1.1.4'
P P 0.1023 0.0942 'International Tables Vol C Tables 4.2.6.8 and 6.1.1.4'
Pt Pt -1.7033 8.3905 'International Tables Vol C Tables 4.2.6.8 and 6.1.1.4'
Cl Cl 0.1484 0.1585 'International Tables Vol C Tables 4.2.6.8 and 6.1.1.4'

loop_
_geom_angle_atom_site_label_1
_geom_angle_atom_site_label_2
_geom_angle_atom_site_label_3
_geom_angle
C1 Pt1 C7 83.85(18)
C1 Pt1 P1 88.35(14)
C7 Pt1 P1 167.36(13)
C1 Pt1 P2 165.16(14)
C7 Pt1 P2 84.41(12)
P1 Pt1 P2 104.71(5)
C1 Pt1 Pt2 140.48(13)
C7 Pt1 Pt2 135.55(12)
P1 Pt1 Pt2 52.40(3)
P2 Pt1 Pt2 52.35(3)
P1 Pt2 P2 110.24(5)
P1 Pt2 P3 100.35(5)
P2 Pt2 P3 149.12(5)
P1 Pt2 Pt1 54.40(3)
P2 Pt2 Pt1 55.88(3)
P3 Pt2 Pt1 154.05(3)
P1 Pt2 Pt3 151.91(4)
P2 Pt2 Pt3 97.53(3)
P3 Pt2 Pt3 51.67(3)
Pt1 Pt2 Pt3 152.737(10)
C13 Pt3 P3 158.43(14)
C13 Pt3 P4 94.81(14)
P3 Pt3 P4 106.60(5)
C13 Pt3 Pt2 105.13(14)
P3 Pt3 Pt2 53.31(3)
P4 Pt3 Pt2 158.48(3)
C31 P1 C25 108.4(2)
C31 P1 Pt2 117.58(16)
C25 P1 Pt2 120.30(17)
C31 P1 Pt1 114.10(17)
C25 P1 Pt1 119.96(16)
Pt2 P1 Pt1 73.20(4)
C37 P2 C43 109.1(2)
C37 P2 Pt2 124.03(17)
C43 P2 Pt2 121.32(17)
C37 P2 Pt1 108.30(17)
C43 P2 Pt1 115.37(16)
Pt2 P2 Pt1 71.77(4)
C55 P3 C49 107.5(2)
C55 P3 Pt3 118.92(16)
C49 P3 Pt3 123.45(17)
C55 P3 Pt2 114.16(17)
C49 P3 Pt2 114.19(17)
Pt3 P3 Pt2 75.02(4)
C67 P4 C19 105.5(2)
C67 P4 C61 103.2(2)
C19 P4 C61 102.3(2)
C67 P4 Pt3 111.62(17)
C19 P4 Pt3 112.81(16)
C61 P4 Pt3 119.99(17)
C2 C1 C6 114.2(5)
C2 C1 Pt1 126.7(4)
C6 C1 Pt1 118.8(4)
F1 C2 C1 119.8(4)
F1 C2 C3 116.3(4)
C1 C2 C3 123.9(5)
F2 C3 C4 119.4(5)
F2 C3 C2 120.8(5)
C4 C3 C2 119.7(5)
F3 C4 C5 120.1(5)
F3 C4 C3 120.8(5)
C5 C4 C3 119.0(5)
F4 C5 C4 120.5(5)
F4 C5 C6 119.7(5)
C4 C5 C6 119.8(5)
F5 C6 C5 116.6(4)
F5 C6 C1 120.1(5)
C5 C6 C1 123.2(5)
C12 C7 C8 114.0(4)
C12 C7 Pt1 119.8(4)
C8 C7 Pt1 126.2(4)
C9 C8 C7 124.1(5)
C9 C8 F6 116.1(4)
C7 C8 F6 119.8(4)
F7 C9 C8 121.2(4)
F7 C9 C10 119.5(4)
C8 C9 C10 119.3(5)
F8 C10 C11 122.0(5)
F8 C10 C9 119.4(5)
C11 C10 C9 118.7(5)
F9 C11 C12 121.1(4)
F9 C11 C10 119.1(4)
C12 C11 C10 119.7(5)
C11 C12 F10 117.5(4)
C11 C12 C7 124.2(5)
F10 C12 C7 118.3(4)
C14 C13 C18 113.0(4)
C14 C13 Pt3 122.4(4)
C18 C13 Pt3 124.4(4)
C15 C14 F11 116.4(4)
C15 C14 C13 125.6(5)
F11 C14 C13 117.9(4)
F12 C15 C14 121.4(4)
F12 C15 C16 120.3(4)
C14 C15 C16 118.3(5)
C17 C16 F13 120.7(4)
C17 C16 C15 120.1(5)
F13 C16 C15 119.2(5)
F14 C17 C16 120.6(4)
F14 C17 C18 119.9(4)
C16 C17 C18 119.4(5)
F15 C18 C17 116.9(4)
F15 C18 C13 119.3(4)
C17 C18 C13 123.5(5)
C24 C19 C20 113.9(4)
C24 C19 P4 119.4(4)
C20 C19 P4 126.0(4)
F16 C20 C21 116.3(4)
F16 C20 C19 121.2(4)
C21 C20 C19 122.5(5)
F17 C21 C20 119.2(5)
F17 C21 C22 120.3(5)
C20 C21 C22 120.4(5)
F18 C22 C23 121.0(5)
F18 C22 C21 119.7(5)
C23 C22 C21 119.3(5)
F19 C23 C24 121.3(5)
F19 C23 C22 119.6(5)
C24 C23 C22 119.1(5)
F20 C24 C23 117.1(4)
F20 C24 C19 118.1(4)
C23 C24 C19 124.8(5)
C26 C25 C30 119.6(4)
C26 C25 P1 122.1(4)
C30 C25 P1 118.3(4)
C25 C26 C27 120.5(5)
C28 C27 C26 119.9(5)
C27 C28 C29 120.5(5)
C28 C29 C30 119.9(5)
C29 C30 C25 119.6(5)
C32 C31 C36 118.4(5)
C32 C31 P1 122.8(4)
C36 C31 P1 118.1(4)
C33 C32 C31 120.8(5)
C34 C33 C32 120.0(5)
C35 C34 C33 120.4(5)
C34 C35 C36 119.7(5)
C35 C36 C31 120.7(5)
C42 C37 C38 119.0(5)
C42 C37 P2 123.1(4)
C38 C37 P2 117.9(4)
C39 C38 C37 120.4(5)
C40 C39 C38 120.5(5)
C39 C40 C41 119.9(5)
C40 C41 C42 120.4(5)
C37 C42 C41 119.7(5)
C48 C43 C44 119.7(5)
C48 C43 P2 118.8(4)
C44 C43 P2 121.3(4)
C45 C44 C43 119.5(5)
C44 C45 C46 120.1(5)
C47 C46 C45 121.1(5)
C46 C47 C48 119.9(5)
C47 C48 C43 119.6(5)
C54 C49 C50 119.0(5)
C54 C49 P3 118.6(4)
C50 C49 P3 122.2(4)
C51 C50 C49 121.0(5)
C52 C51 C50 119.7(5)
C51 C52 C53 120.2(5)
C52 C53 C54 120.3(5)
C49 C54 C53 119.8(5)
C60 C55 C56 118.6(5)
C60 C55 P3 119.4(4)
C56 C55 P3 121.5(4)
C57 C56 C55 120.3(5)
C58 C57 C56 120.2(5)
C57 C58 C59 120.1(5)
C60 C59 C58 120.1(5)
C59 C60 C55 120.7(5)
C62 C61 C66 119.5(5)
C62 C61 P4 116.7(4)
C66 C61 P4 123.5(4)
C63 C62 C61 120.5(5)
C62 C63 C64 120.1(5)
C63 C64 C65 120.0(5)
C64 C65 C66 119.4(5)
C61 C66 C65 120.5(5)
C68 C67 C72 119.4(5)
C68 C67 P4 119.3(4)
C72 C67 P4 121.3(4)
C69 C68 C67 120.0(5)
C68 C69 C70 120.5(5)
C71 C70 C69 120.4(5)
C70 C71 C72 120.1(6)
C71 C72 C67 119.6(5)
C79 Pt4 C73 84.59(18)
C79 Pt4 P5 164.84(13)
C73 Pt4 P5 85.90(13)
C79 Pt4 P6 85.92(13)
C73 Pt4 P6 167.71(13)
P5 Pt4 P6 104.93(5)
C79 Pt4 Pt5 138.06(13)
C73 Pt4 Pt5 137.35(13)
P5 Pt4 Pt5 52.47(3)
P6 Pt4 Pt5 52.60(3)
P5 Pt5 P6 110.37(5)
P5 Pt5 P7 101.99(5)
P6 Pt5 P7 145.98(5)
P5 Pt5 Pt4 54.76(3)
P6 Pt5 Pt4 55.76(3)
P7 Pt5 Pt4 156.06(3)
P5 Pt5 Pt6 153.88(4)
P6 Pt5 Pt6 95.12(4)
P7 Pt5 Pt6 51.93(3)
Pt4 Pt5 Pt6 150.856(10)
C85 Pt6 P7 158.61(14)
C85 Pt6 P8 94.64(14)
P7 Pt6 P8 106.75(5)
C85 Pt6 Pt5 105.35(14)
P7 Pt6 Pt5 53.59(3)
P8 Pt6 Pt5 158.05(3)
C103 P5 C97 109.4(2)
C103 P5 Pt5 115.70(16)
C97 P5 Pt5 122.29(16)
C103 P5 Pt4 112.51(18)
C97 P5 Pt4 120.02(16)
Pt5 P5 Pt4 72.77(4)
C115 P6 C109 107.8(2)
C115 P6 Pt5 117.88(18)
C109 P6 Pt5 127.25(17)
C115 P6 Pt4 114.48(16)
C109 P6 Pt4 112.52(17)
Pt5 P6 Pt4 71.63(4)
C127 P7 C121 108.0(2)
C127 P7 Pt6 121.50(16)
C121 P7 Pt6 121.07(16)
C127 P7 Pt5 114.52(17)
C121 P7 Pt5 113.18(16)
Pt6 P7 Pt5 74.48(4)
C139 P8 C133 104.0(2)
C139 P8 C91 104.9(2)
C133 P8 C91 101.6(2)
C139 P8 Pt6 110.27(17)
C133 P8 Pt6 122.39(17)
C91 P8 Pt6 112.05(16)
C74 C73 C78 115.0(5)
C74 C73 Pt4 126.3(4)
C78 C73 Pt4 118.7(4)
F21 C74 C73 119.5(4)
F21 C74 C75 116.3(4)
C73 C74 C75 124.1(5)
F22 C75 C76 119.5(4)
F22 C75 C74 121.1(4)
C76 C75 C74 119.4(5)
F23 C76 C75 120.7(5)
F23 C76 C77 120.1(5)
C75 C76 C77 119.2(5)
F24 C77 C76 120.0(5)
F24 C77 C78 119.8(4)
C76 C77 C78 120.1(5)
F25 C78 C77 117.0(4)
F25 C78 C73 120.8(4)
C77 C78 C73 122.2(5)
C80 C79 C84 114.1(5)
C80 C79 Pt4 125.3(4)
C84 C79 Pt4 120.4(4)
F26 C80 C81 115.6(4)
F26 C80 C79 120.1(4)
C81 C80 C79 124.3(5)
F27 C81 C80 121.5(5)
F27 C81 C82 120.1(5)
C80 C81 C82 118.4(5)
F28 C82 C83 120.3(5)
F28 C82 C81 119.9(5)
C83 C82 C81 119.8(5)
F29 C83 C84 120.9(5)
F29 C83 C82 119.6(5)
C84 C83 C82 119.5(5)
F30 C84 C83 117.5(4)
F30 C84 C79 118.6(4)
C83 C84 C79 123.9(5)
C86 C85 C90 113.7(4)
C86 C85 Pt6 121.4(4)
C90 C85 Pt6 124.6(4)
C85 C86 F31 120.3(4)
C85 C86 C87 124.5(5)
F31 C86 C87 115.1(5)
F32 C87 C88 120.7(5)
F32 C87 C86 121.3(5)
C88 C87 C86 118.0(5)
C89 C88 F33 121.5(5)
C89 C88 C87 119.6(5)
F33 C88 C87 118.9(5)
C88 C89 F34 119.7(4)
C88 C89 C90 119.8(5)
F34 C89 C90 120.4(5)
C89 C90 F35 116.9(4)
C89 C90 C85 124.3(5)
F35 C90 C85 118.7(4)
C96 C91 C92 115.1(4)
C96 C91 P8 118.4(4)
C92 C91 P8 125.4(4)
F36 C92 C93 117.2(4)
F36 C92 C91 122.2(4)
C93 C92 C91 120.6(5)
F37 C93 C94 119.6(4)
F37 C93 C92 118.4(5)
C94 C93 C92 122.0(5)
F38 C94 C93 120.5(5)
F38 C94 C95 120.8(5)
C93 C94 C95 118.7(5)
F39 C95 C96 120.6(5)
F39 C95 C94 120.0(5)
C96 C95 C94 119.3(5)
F40 C96 C95 117.5(4)
F40 C96 C91 118.3(4)
C95 C96 C91 124.2(5)
C102 C97 C98 119.8(4)
C102 C97 P5 119.0(4)
C98 C97 P5 121.1(4)
C99 C98 C97 118.6(5)
C100 C99 C98 121.3(5)
C99 C100 C101 120.7(5)
C102 C101 C100 119.2(5)
C101 C102 C97 120.4(5)
C104 C103 C108 119.2(5)
C104 C103 P5 122.8(4)
C108 C103 P5 117.6(4)
C103 C104 C105 120.0(5)
C104 C105 C106 119.8(5)
C107 C106 C105 120.1(5)
C106 C107 C108 120.4(5)
C107 C108 C103 120.6(5)
C114 C109 C110 119.3(4)
C114 C109 P6 122.0(4)
C110 C109 P6 118.7(4)
C111 C110 C109 120.1(5)
C110 C111 C112 120.2(5)
C113 C112 C111 119.6(5)
C114 C113 C112 120.3(5)
C113 C114 C109 120.5(5)
C120 C115 C116 120.1(5)
C120 C115 P6 118.1(4)
C116 C115 P6 121.7(4)
C117 C116 C115 119.3(5)
C116 C117 C118 120.2(6)
C119 C118 C117 121.1(5)
C118 C119 C120 119.1(5)
C115 C120 C119 120.2(5)
C126 C121 C122 118.9(4)
C126 C121 P7 119.1(4)
C122 C121 P7 121.7(4)
C123 C122 C121 120.2(5)
C122 C123 C124 120.1(5)
C125 C124 C123 119.9(5)
C124 C125 C126 120.8(5)
C121 C126 C125 120.1(5)
C132 C127 C128 119.6(5)
C132 C127 P7 118.9(4)
C128 C127 P7 121.2(4)
C129 C128 C127 119.2(5)
C128 C129 C130 121.4(5)
C131 C130 C129 119.3(5)
C130 C131 C132 120.8(5)
C131 C132 C127 119.6(5)
C134 C133 C138 118.6(5)
C134 C133 P8 118.1(4)
C138 C133 P8 123.3(4)
C135 C134 C133 120.4(5)
C136 C135 C134 120.7(5)
C135 C136 C137 119.1(5)
C138 C137 C136 120.3(5)
C137 C138 C133 120.9(5)
C144 C139 C140 118.6(5)
C144 C139 P8 122.6(4)
C140 C139 P8 118.7(4)
C139 C140 C141 120.2(5)
C142 C141 C140 120.8(6)
C141 C142 C143 119.7(6)
C142 C143 C144 120.4(6)
C139 C144 C143 120.3(5)
Cl1 C145 Cl2 114.4(4)
Cl3 C146 Cl4 113.7(4)

loop_
_geom_bond_atom_site_label_1
_geom_bond_atom_site_label_2
_geom_bond_distance
Pt1 C1 2.064(5)
Pt1 C7 2.077(5)
Pt1 P1 2.2960(13)
Pt1 P2 2.3561(13)
Pt1 Pt2 2.7030(4)
Pt2 P1 2.2371(13)
Pt2 P2 2.2533(13)
Pt2 P3 2.2754(13)
Pt2 Pt3 2.7414(3)
Pt3 C13 2.075(5)
Pt3 P3 2.2262(13)
Pt3 P4 2.2402(14)
P1 C31 1.793(5)
P1 C25 1.813(5)
P2 C37 1.802(5)
P2 C43 1.811(5)
P3 C55 1.806(5)
P3 C49 1.819(5)
P4 C67 1.815(5)
P4 C19 1.831(5)
P4 C61 1.832(5)
F1 C2 1.356(5)
F2 C3 1.344(5)
F3 C4 1.348(5)
F4 C5 1.357(5)
F5 C6 1.360(5)
F6 C8 1.381(5)
F7 C9 1.355(5)
F8 C10 1.351(5)
F9 C11 1.351(5)
F10 C12 1.365(5)
F11 C14 1.370(5)
F12 C15 1.344(5)
F13 C16 1.355(5)
F14 C17 1.353(5)
F15 C18 1.366(5)
F16 C20 1.336(5)
F17 C21 1.343(5)
F18 C22 1.341(5)
F19 C23 1.343(5)
F20 C24 1.361(5)
C1 C2 1.375(6)
C1 C6 1.399(7)
C2 C3 1.380(6)
C3 C4 1.372(7)
C4 C5 1.371(7)
C5 C6 1.380(7)
C7 C12 1.376(6)
C7 C8 1.377(6)
C8 C9 1.364(7)
C9 C10 1.380(7)
C10 C11 1.368(7)
C11 C12 1.357(6)
C13 C14 1.372(6)
C13 C18 1.406(7)
C14 C15 1.367(6)
C15 C16 1.383(7)
C16 C17 1.354(7)
C17 C18 1.381(6)
C19 C24 1.388(6)
C19 C20 1.411(7)
C20 C21 1.370(6)
C21 C22 1.378(7)
C22 C23 1.374(7)
C23 C24 1.365(6)
C25 C26 1.378(6)
C25 C30 1.391(6)
C26 C27 1.386(7)
C27 C28 1.361(7)
C28 C29 1.388(7)
C29 C30 1.387(7)
C31 C32 1.389(6)
C31 C36 1.404(6)
C32 C33 1.384(6)
C33 C34 1.382(7)
C34 C35 1.380(7)
C35 C36 1.386(6)
C37 C42 1.393(6)
C37 C38 1.394(7)
C38 C39 1.383(7)
C39 C40 1.367(7)
C40 C41 1.382(8)
C41 C42 1.392(7)
C43 C48 1.386(6)
C43 C44 1.409(6)
C44 C45 1.368(7)
C45 C46 1.374(7)
C46 C47 1.371(7)
C47 C48 1.384(7)
C49 C54 1.382(6)
C49 C50 1.390(6)
C50 C51 1.388(7)
C51 C52 1.369(7)
C52 C53 1.379(7)
C53 C54 1.400(7)
C55 C60 1.395(6)
C55 C56 1.404(6)
C56 C57 1.388(6)
C57 C58 1.375(7)
C58 C59 1.392(7)
C59 C60 1.377(6)
C61 C62 1.384(6)
C61 C66 1.388(6)
C62 C63 1.384(7)
C63 C64 1.389(7)
C64 C65 1.391(7)
C65 C66 1.394(7)
C67 C68 1.386(6)
C67 C72 1.400(7)
C68 C69 1.373(6)
C69 C70 1.381(7)
C70 C71 1.363(7)
C71 C72 1.388(7)
Pt4 C79 2.060(5)
Pt4 C73 2.082(5)
Pt4 P5 2.3020(13)
Pt4 P6 2.3449(13)
Pt4 Pt5 2.6919(4)
Pt5 P5 2.2350(13)
Pt5 P6 2.2534(13)
Pt5 P7 2.2753(14)
Pt5 Pt6 2.7242(3)
Pt6 C85 2.079(5)
Pt6 P7 2.2257(13)
Pt6 P8 2.2390(14)
P5 C103 1.795(5)
P5 C97 1.809(5)
P6 C115 1.812(5)
P6 C109 1.812(5)
P7 C127 1.816(5)
P7 C121 1.819(5)
P8 C139 1.814(5)
P8 C133 1.819(5)
P8 C91 1.841(5)
F21 C74 1.366(5)
F22 C75 1.354(5)
F23 C76 1.350(5)
F24 C77 1.360(5)
F25 C78 1.354(5)
F26 C80 1.368(5)
F27 C81 1.342(5)
F28 C82 1.358(5)
F29 C83 1.348(5)
F30 C84 1.357(5)
F31 C86 1.365(5)
F32 C87 1.330(5)
F33 C88 1.361(5)
F34 C89 1.362(5)
F35 C90 1.367(5)
F36 C92 1.328(5)
F37 C93 1.354(5)
F38 C94 1.336(5)
F39 C95 1.343(5)
F40 C96 1.354(5)
C73 C74 1.370(6)
C73 C78 1.385(6)
C74 C75 1.372(6)
C75 C76 1.358(7)
C76 C77 1.373(7)
C77 C78 1.381(6)
C79 C80 1.384(6)
C79 C84 1.391(6)
C80 C81 1.377(7)
C81 C82 1.385(7)
C82 C83 1.370(7)
C83 C84 1.366(7)
C85 C86 1.351(6)
C85 C90 1.398(7)
C86 C87 1.405(7)
C87 C88 1.381(8)
C88 C89 1.354(7)
C89 C90 1.362(6)
C91 C96 1.385(6)
C91 C92 1.417(7)
C92 C93 1.375(6)
C93 C94 1.366(7)
C94 C95 1.381(7)
C95 C96 1.365(6)
C97 C102 1.388(6)
C97 C98 1.402(6)
C98 C99 1.384(7)
C99 C100 1.357(7)
C100 C101 1.387(6)
C101 C102 1.380(7)
C103 C104 1.392(6)
C103 C108 1.401(7)
C104 C105 1.394(7)
C105 C106 1.397(8)
C106 C107 1.374(7)
C107 C108 1.375(6)
C109 C114 1.380(6)
C109 C110 1.393(6)
C110 C111 1.370(7)
C111 C112 1.392(7)
C112 C113 1.375(7)
C113 C114 1.375(6)
C115 C120 1.385(7)
C115 C116 1.398(6)
C116 C117 1.383(7)
C117 C118 1.383(8)
C118 C119 1.375(7)
C119 C120 1.395(7)
C121 C126 1.387(6)
C121 C122 1.399(6)
C122 C123 1.385(7)
C123 C124 1.387(7)
C124 C125 1.365(7)
C125 C126 1.389(7)
C127 C132 1.397(6)
C127 C128 1.398(6)
C128 C129 1.379(6)
C129 C130 1.378(7)
C130 C131 1.376(7)
C131 C132 1.386(6)
C133 C134 1.389(6)
C133 C138 1.395(6)
C134 C135 1.384(7)
C135 C136 1.384(7)
C136 C137 1.388(7)
C137 C138 1.378(7)
C139 C144 1.382(7)
C139 C140 1.392(7)
C140 C141 1.393(7)
C141 C142 1.357(7)
C142 C143 1.377(8)
C143 C144 1.392(7)
C145 Cl1 1.728(6)
C145 Cl2 1.745(7)
C146 Cl3 1.711(7)
C146 Cl4 1.766(7)
